data_7225412
loop_
_publ_author_name
'Yang, Bo'
'Gao, Zhong-Zheng'
'Lu, Ji-Hong'
'Zhu, Qian-Jiang'
'Xue, Sai-Feng'
'Tao, Zhu'
'Prior, Timothy J.'
'Redshaw, Carl'
'Wei, Gang'
'Xiao, Xin'

_publ_section_title
;
 Interaction of a symmetrical
 \a,\a&#x2032;,\d,\d&#x2032;-tetramethyl-cucurbit[6]uril with Ln3+:
 potential applications for isolation of lanthanides
;
_journal_issue 26
_journal_name_full CrystEngComm
_journal_page_first 5028
_journal_paper_doi 10.1039/C6CE00134C
_journal_volume 18
_journal_year 2016
_chemical_formula_moiety
;
    C40 H44 N24 O12, O8 Tm, 3(Cl)

;
_chemical_formula_sum 'C40 H44 Cl3 N24 O20 Tm'
_chemical_formula_weight 1450.22
_space_group_crystal_system monoclinic
_space_group_IT_number 12
_space_group_name_Hall '-C 2y'
_space_group_name_H-M_alt 'C 1 2/m 1'
_symmetry_space_group_name_Hall '-C 2y'
_symmetry_space_group_name_H-M 'C 1 2/m 1'
_atom_sites_solution_hydrogens geom
_audit_creation_method SHELXL-2014/7
_audit_update_record
;
2016-05-31 deposited with the CCDC.
2016-06-02 downloaded from the CCDC.
;
_cell_angle_alpha 90
_cell_angle_beta 115.027(2)
_cell_angle_gamma 90
_cell_formula_units_Z 2
_cell_length_a 22.438(3)
_cell_length_b 12.3991(18)
_cell_length_c 14.869(2)
_cell_measurement_reflns_used 8161
_cell_measurement_temperature 293(2)
_cell_measurement_theta_max 26.02
_cell_measurement_theta_min 2.17
_cell_volume 3748.3(9)
_computing_cell_refinement 'Bruker SMART'
_computing_data_collection 'Bruker SMART'
_computing_data_reduction 'Bruker SAINT'
_computing_molecular_graphics 'Bruker SHELXTL'
_computing_publication_material 'Bruker SHELXTL'
_computing_structure_refinement 'SHELXL-2014/7 (Sheldrick, 2014)'
_computing_structure_solution 'Bruker SHELXTL'
_diffrn_ambient_temperature 293(2)
_diffrn_measured_fraction_theta_full 0.985
_diffrn_measured_fraction_theta_max 0.985
_diffrn_measurement_device_type 'CCD area detector'
_diffrn_measurement_method 'phi and omega scans'
_diffrn_radiation_type MoK\a
_diffrn_radiation_wavelength 0.71073
_diffrn_reflns_av_R_equivalents 0.0224
_diffrn_reflns_av_unetI/netI 0.0243
_diffrn_reflns_Laue_measured_fraction_full 0.985
_diffrn_reflns_Laue_measured_fraction_max 0.985
_diffrn_reflns_limit_h_max 23
_diffrn_reflns_limit_h_min -26
_diffrn_reflns_limit_k_max 14
_diffrn_reflns_limit_k_min -14
_diffrn_reflns_limit_l_max 17
_diffrn_reflns_limit_l_min -17
_diffrn_reflns_number 10004
_diffrn_reflns_point_group_measured_fraction_full 0.985
_diffrn_reflns_point_group_measured_fraction_max 0.985
_diffrn_reflns_theta_full 25.242
_diffrn_reflns_theta_max 25.242
_diffrn_reflns_theta_min 1.511
_exptl_absorpt_coefficient_mu 1.363
_exptl_absorpt_correction_T_max 0.767
_exptl_absorpt_correction_T_min 0.692
_exptl_absorpt_correction_type multi-scan
_exptl_absorpt_process_details sadabs
_exptl_crystal_colour colourless
_exptl_crystal_density_diffrn 1.285
_exptl_crystal_description block
_exptl_crystal_F_000 1452
_exptl_crystal_size_max 0.270
_exptl_crystal_size_mid 0.230
_exptl_crystal_size_min 0.190
_platon_squeeze_details
;
;
_refine_diff_density_max 3.683
_refine_diff_density_min -0.962
_refine_diff_density_rms 0.294
_refine_ls_extinction_method none
_refine_ls_goodness_of_fit_ref 1.230
_refine_ls_hydrogen_treatment constr
_refine_ls_matrix_type full
_refine_ls_number_parameters 238
_refine_ls_number_reflns 3511
_refine_ls_number_restraints 6
_refine_ls_restrained_S_all 1.232
_refine_ls_R_factor_all 0.0737
_refine_ls_R_factor_gt 0.0732
_refine_ls_shift/su_max 0.000
_refine_ls_shift/su_mean 0.000
_refine_ls_structure_factor_coef Fsqd
_refine_ls_weighting_details 'w=1/[\s^2^(Fo^2^)+(0.1756P)^2^+8.4590P] where P=(Fo^2^+2Fc^2^)/3'
_refine_ls_weighting_scheme calc
_refine_ls_wR_factor_gt 0.2265
_refine_ls_wR_factor_ref 0.2275
_reflns_Friedel_coverage 0.000
_reflns_number_gt 3483
_reflns_number_total 3511
_reflns_threshold_expression 'I > 2\s(I)'
_cod_data_source_file c6ce00134c2.cif
_cod_data_source_block 13pp
_cod_depositor_comments 'Adding full bibliography for 7225407--7225427.cif.'
_cod_original_cell_volume 3748.4(10)
_cod_database_code 7225412
_shelx_shelxl_version_number 2014/7
_shelx_space_group_comment
;
The symmetry employed for this shelxl refinement is uniquely defined
by the following loop, which should always be used as a source of
symmetry information in preference to the above space-group names.
They are only intended as comments.
;
_shelx_estimated_absorpt_t_min 0.710
_shelx_estimated_absorpt_t_max 0.782

loop_
_space_group_symop_operation_xyz
'x, y, z'
'-x, y, -z'
'x+1/2, y+1/2, z'
'-x+1/2, y+1/2, -z'
'-x, -y, -z'
'x, -y, z'
'-x+1/2, -y+1/2, -z'
'x+1/2, -y+1/2, z'

loop_
_atom_site_label
_atom_site_type_symbol
_atom_site_fract_x
_atom_site_fract_y
_atom_site_fract_z
_atom_site_U_iso_or_equiv
_atom_site_adp_type
_atom_site_occupancy
_atom_site_site_symmetry_order
_atom_site_calc_flag
_atom_site_refinement_flags_posn
_atom_site_refinement_flags_adp
_atom_site_refinement_flags_occupancy
_atom_site_disorder_assembly
_atom_site_disorder_group
Tm1 Tm 1.0000 1.0000 0.5000 0.0264(3) Uani 1 4 d S T P . .
N1 N 0.7757(3) 0.4016(5) 0.4174(4) 0.0328(12) Uani 1 1 d . . . . .
N2 N 0.8213(3) 0.4020(5) 0.5814(4) 0.0325(12) Uani 1 1 d . . . . .
N3 N 0.9235(3) 0.4026(5) 0.7304(5) 0.0342(13) Uani 1 1 d . . . . .
N4 N 1.0314(3) 0.4021(5) 0.8075(4) 0.0331(12) Uani 1 1 d . . . . .
N5 N 1.1398(3) 0.4017(5) 0.8090(4) 0.0337(12) Uani 1 1 d . . . . .
N6 N 1.2053(3) 0.4019(5) 0.7317(5) 0.0345(13) Uani 1 1 d . . . . .
O1 O 0.8377(3) 0.2558(4) 0.4990(4) 0.0441(13) Uani 1 1 d . . . . .
O2 O 0.9797(3) 0.2537(5) 0.7152(5) 0.0576(17) Uani 1 1 d . . . . .
O3 O 1.1378(4) 0.2555(5) 0.7134(5) 0.0558(16) Uani 1 1 d . . . . .
O4 O 0.9098(6) 0.9307(9) 0.3649(9) 0.054(3) Uani 0.5 1 d . . P A 1
O6 O 0.9554(6) 0.8561(10) 0.5531(9) 0.048(3) Uani 0.5 1 d . . P B 1
O5 O 0.9257(6) 0.8573(10) 0.4511(9) 0.050(3) Uani 0.5 1 d . . P A 2
O7 O 0.9894(8) 0.9325(9) 0.6380(10) 0.057(3) Uani 0.5 1 d . . P A 2
C1 C 0.8142(3) 0.3456(6) 0.4985(5) 0.0306(14) Uani 1 1 d . . . . .
C2 C 0.7808(5) 0.5000 0.5576(7) 0.0285(19) Uani 1 2 d S T P . .
C3 C 0.7492(5) 0.5000 0.4410(7) 0.0286(19) Uani 1 2 d S T P . .
C4 C 0.8576(4) 0.3587(6) 0.6793(5) 0.0352(15) Uani 1 1 d . . . . .
H4A H 0.8607 0.2811 0.6744 0.042 Uiso 1 1 calc R U . . .
H4B H 0.8333 0.3730 0.7188 0.042 Uiso 1 1 calc R U . . .
C5 C 0.9789(4) 0.3443(6) 0.7475(5) 0.0350(15) Uani 1 1 d . . . . .
C6 C 1.0131(5) 0.5000 0.8421(6) 0.0284(19) Uani 1 2 d S T P . .
H6 H 1.0283 0.5000 0.9144 0.034 Uiso 1 2 calc R U P . .
C7 C 0.9382(5) 0.5000 0.7883(7) 0.031(2) Uani 1 2 d S T P . .
H7 H 0.9179 0.5000 0.8351 0.037 Uiso 1 2 calc R U P . .
C8 C 1.0981(3) 0.3585(6) 0.8514(5) 0.0344(15) Uani 1 1 d . . . . .
H8A H 1.1177 0.3735 0.9220 0.041 Uiso 1 1 calc R U . . .
H8B H 1.0959 0.2808 0.8431 0.041 Uiso 1 1 calc R U . . .
C9 C 1.1585(4) 0.3446(6) 0.7475(5) 0.0344(15) Uani 1 1 d . . . . .
C10 C 1.2230(5) 0.5000 0.7901(7) 0.0301(19) Uani 1 2 d S T P . .
H10 H 1.2695 0.5000 0.8372 0.036 Uiso 1 2 calc R U P . .
C11 C 1.1778(5) 0.5000 0.8437(6) 0.0288(19) Uani 1 2 d S T P . .
H11 H 1.2029 0.5000 0.9160 0.035 Uiso 1 2 calc R U P . .
C12 C 0.7581(4) 0.3584(6) 0.3190(5) 0.0357(15) Uani 1 1 d . . . . .
H12A H 0.7644 0.2808 0.3241 0.043 Uiso 1 1 calc R U . . .
H12B H 0.7117 0.3718 0.2790 0.043 Uiso 1 1 calc R U . . .
C13 C 0.7333(6) 0.5000 0.6052(9) 0.042(2) Uani 1 2 d S T P . .
H13A H 0.7078 0.5652 0.5879 0.063 Uiso 0.5 1 calc R U P . .
H13B H 0.7044 0.4390 0.5819 0.063 Uiso 0.5 1 calc R U P . .
H13C H 0.7573 0.4958 0.6760 0.063 Uiso 1 2 calc R U P . .
C14 C 0.6734(5) 0.5000 0.3906(8) 0.042(2) Uani 1 2 d S T P . .
H14A H 0.6573 0.5652 0.4072 0.063 Uiso 0.5 1 calc R U P . .
H14B H 0.6585 0.4958 0.3199 0.063 Uiso 1 2 calc R U P . .
H14C H 0.6572 0.4390 0.4133 0.063 Uiso 0.5 1 calc R U P . .
Cl1 Cl 0.8179(4) 0.5329(18) 0.8930(5) 0.140(9) Uani 0.5 1 d . U P . .
Cl2 Cl 1.0000 0.3024(11) 1.0000 0.191(11) Uani 0.5 2 d S T P . .

loop_
_atom_site_aniso_label
_atom_site_aniso_U_11
_atom_site_aniso_U_22
_atom_site_aniso_U_33
_atom_site_aniso_U_23
_atom_site_aniso_U_13
_atom_site_aniso_U_12
Tm1 0.0264(4) 0.0141(4) 0.0397(4) 0.000 0.0150(3) 0.000
N1 0.037(3) 0.021(3) 0.043(3) -0.002(2) 0.020(2) 0.000(2)
N2 0.033(3) 0.017(3) 0.045(3) 0.001(2) 0.014(2) 0.003(2)
N3 0.031(3) 0.021(3) 0.049(3) -0.003(2) 0.014(2) 0.000(2)
N4 0.029(3) 0.023(3) 0.045(3) 0.001(2) 0.013(2) 0.006(2)
N5 0.035(3) 0.023(3) 0.045(3) -0.001(2) 0.019(2) -0.002(2)
N6 0.038(3) 0.021(3) 0.050(3) 0.000(3) 0.024(3) -0.001(2)
O1 0.049(3) 0.025(3) 0.059(3) -0.001(2) 0.022(3) 0.008(2)
O2 0.050(3) 0.031(3) 0.078(4) -0.017(3) 0.014(3) 0.008(3)
O3 0.073(4) 0.031(3) 0.078(4) -0.018(3) 0.046(3) -0.019(3)
O4 0.055(7) 0.023(6) 0.059(6) -0.009(5) 0.001(5) -0.011(5)
O6 0.047(6) 0.032(6) 0.064(7) 0.009(5) 0.024(5) -0.013(5)
O5 0.050(7) 0.032(6) 0.066(7) -0.006(5) 0.022(5) -0.018(5)
O7 0.103(11) 0.027(6) 0.061(7) 0.006(5) 0.054(7) -0.003(6)
C1 0.026(3) 0.023(3) 0.045(3) -0.001(3) 0.018(3) -0.001(3)
C2 0.025(4) 0.015(4) 0.042(5) 0.000 0.012(4) 0.000
C3 0.025(4) 0.020(5) 0.042(5) 0.000 0.015(4) 0.000
C4 0.036(4) 0.021(3) 0.045(3) 0.004(3) 0.014(3) -0.005(3)
C5 0.036(4) 0.022(4) 0.043(3) 0.002(3) 0.013(3) 0.004(3)
C6 0.034(5) 0.028(5) 0.026(4) 0.000 0.016(4) 0.000
C7 0.035(5) 0.025(5) 0.038(4) 0.000 0.019(4) 0.000
C8 0.030(3) 0.028(4) 0.043(3) 0.013(3) 0.013(3) 0.006(3)
C9 0.037(4) 0.022(4) 0.042(3) 0.002(3) 0.015(3) 0.000(3)
C10 0.026(4) 0.027(5) 0.034(4) 0.000 0.009(4) 0.000
C11 0.029(4) 0.027(5) 0.028(4) 0.000 0.010(3) 0.000
C12 0.042(4) 0.023(4) 0.043(3) -0.006(3) 0.019(3) -0.012(3)
C13 0.036(5) 0.046(7) 0.050(6) 0.000 0.023(5) 0.000
C14 0.021(5) 0.051(7) 0.049(6) 0.000 0.010(4) 0.000
Cl1 0.092(4) 0.27(3) 0.065(3) -0.025(7) 0.036(3) 0.009(7)
Cl2 0.42(3) 0.075(7) 0.212(16) 0.000 0.27(2) 0.000

loop_
_atom_type_symbol
_atom_type_description
_atom_type_scat_dispersion_real
_atom_type_scat_dispersion_imag
_atom_type_scat_source
C C 0.0033 0.0016 'International Tables Vol C Tables 4.2.6.8 and 6.1.1.4'
H H 0.0000 0.0000 'International Tables Vol C Tables 4.2.6.8 and 6.1.1.4'
N N 0.0061 0.0033 'International Tables Vol C Tables 4.2.6.8 and 6.1.1.4'
O O 0.0106 0.0060 'International Tables Vol C Tables 4.2.6.8 and 6.1.1.4'
Cl Cl 0.1484 0.1585 'International Tables Vol C Tables 4.2.6.8 and 6.1.1.4'
Tm Tm -0.3139 5.2483 'International Tables Vol C Tables 4.2.6.8 and 6.1.1.4'

loop_
_geom_angle_atom_site_label_1
_geom_angle_atom_site_label_2
_geom_angle_atom_site_label_3
_geom_angle
_geom_angle_site_symmetry_1
_geom_angle_site_symmetry_3
O7 Tm1 O7 180.0 6_575 2_756
O7 Tm1 O7 137.7(6) 6_575 5_776
O7 Tm1 O7 42.3(6) 2_756 5_776
O7 Tm1 O7 42.3(6) 6_575 .
O7 Tm1 O7 137.7(6) 2_756 .
O7 Tm1 O7 180.0 5_776 .
O7 Tm1 O5 77.1(5) 6_575 5_776
O7 Tm1 O5 102.9(5) 2_756 5_776
O7 Tm1 O5 71.0(5) 5_776 5_776
O7 Tm1 O5 109.0(5) . 5_776
O7 Tm1 O5 71.0(5) 6_575 6_575
O7 Tm1 O5 109.0(5) 2_756 6_575
O7 Tm1 O5 77.1(5) 5_776 6_575
O7 Tm1 O5 102.9(5) . 6_575
O5 Tm1 O5 81.0(7) 5_776 6_575
O7 Tm1 O5 109.0(5) 6_575 2_756
O7 Tm1 O5 71.0(5) 2_756 2_756
O7 Tm1 O5 102.9(5) 5_776 2_756
O7 Tm1 O5 77.1(5) . 2_756
O5 Tm1 O5 99.0(7) 5_776 2_756
O5 Tm1 O5 180.0 6_575 2_756
O7 Tm1 O5 102.9(5) 6_575 .
O7 Tm1 O5 77.1(5) 2_756 .
O7 Tm1 O5 109.0(5) 5_776 .
O7 Tm1 O5 71.0(5) . .
O5 Tm1 O5 180.0(5) 5_776 .
O5 Tm1 O5 99.0(7) 6_575 .
O5 Tm1 O5 81.0(7) 2_756 .
O4 Tm1 O4 180.0 . 5_776
O4 Tm1 O4 136.7(6) . 2_756
O4 Tm1 O4 43.3(6) 5_776 2_756
O4 Tm1 O4 43.3(6) . 6_575
O4 Tm1 O4 136.7(6) 5_776 6_575
O4 Tm1 O4 180.0 2_756 6_575
C1 N1 C12 120.9(6) . .
C1 N1 C3 112.8(6) . .
C12 N1 C3 125.9(6) . .
C1 N2 C4 121.5(6) . .
C1 N2 C2 112.5(6) . .
C4 N2 C2 125.4(6) . .
C5 N3 C7 111.9(7) . .
C5 N3 C4 122.9(6) . .
C7 N3 C4 123.6(7) . .
C5 N4 C6 112.5(6) . .
C5 N4 C8 123.0(6) . .
C6 N4 C8 122.9(6) . .
C9 N5 C8 123.2(6) . .
C9 N5 C11 112.0(6) . .
C8 N5 C11 123.5(6) . .
C9 N6 C12 123.1(6) . 2_756
C9 N6 C10 111.6(6) . .
C12 N6 C10 123.9(7) 2_756 .
O4 O4 Tm1 68.4(3) 6_575 .
O7 O7 Tm1 68.8(3) 6_575 .
O1 C1 N1 125.8(7) . .
O1 C1 N2 124.9(7) . .
N1 C1 N2 109.3(6) . .
N2 C2 N2 111.7(8) . 6_565
N2 C2 C13 112.1(5) . .
N2 C2 C13 112.1(5) 6_565 .
N2 C2 C3 102.1(5) . .
N2 C2 C3 102.1(5) 6_565 .
C13 C2 C3 116.1(8) . .
N1 C3 N1 112.9(8) . 6_565
N1 C3 C14 111.1(5) . .
N1 C3 C14 111.1(5) 6_565 .
N1 C3 C2 103.0(5) . .
N1 C3 C2 103.1(5) 6_565 .
C14 C3 C2 115.2(8) . .
N2 C4 N3 113.9(6) . .
O2 C5 N4 126.5(7) . .
O2 C5 N3 125.2(7) . .
N4 C5 N3 108.3(6) . .
N4 C6 N4 114.4(7) 6_565 .
N4 C6 C7 103.2(5) 6_565 .
N4 C6 C7 103.2(5) . .
N3 C7 N3 114.3(8) 6_565 .
N3 C7 C6 103.7(5) 6_565 .
N3 C7 C6 103.7(5) . .
N5 C8 N4 113.7(6) . .
O3 C9 N5 125.4(7) . .
O3 C9 N6 125.6(7) . .
N5 C9 N6 109.0(6) . .
N6 C10 N6 114.2(8) . 6_565
N6 C10 C11 103.7(5) . .
N6 C10 C11 103.7(5) 6_565 .
N5 C11 N5 114.2(8) 6_565 .
N5 C11 C10 103.5(5) 6_565 .
N5 C11 C10 103.5(5) . .
N6 C12 N1 114.8(6) 2_756 .

loop_
_geom_bond_atom_site_label_1
_geom_bond_atom_site_label_2
_geom_bond_distance
_geom_bond_site_symmetry_2
Tm1 O7 2.320(11) 6_575
Tm1 O7 2.320(11) 2_756
Tm1 O7 2.320(11) 5_776
Tm1 O7 2.320(11) .
Tm1 O5 2.326(11) 5_776
Tm1 O5 2.326(11) 6_575
Tm1 O5 2.326(11) 2_756
Tm1 O5 2.326(11) .
Tm1 O4 2.331(11) .
Tm1 O4 2.331(11) 5_776
Tm1 O4 2.331(11) 2_756
Tm1 O4 2.331(11) 6_575
N1 C1 1.342(10) .
N1 C12 1.447(9) .
N1 C3 1.464(8) .
N2 C1 1.367(9) .
N2 C4 1.438(9) .
N2 C2 1.468(8) .
N3 C5 1.366(10) .
N3 C7 1.437(8) .
N3 C4 1.453(9) .
N4 C5 1.345(10) .
N4 C6 1.445(7) .
N4 C8 1.460(9) .
N5 C9 1.356(10) .
N5 C8 1.434(9) .
N5 C11 1.452(8) .
N6 C9 1.368(10) .
N6 C12 1.434(9) 2_756
N6 C10 1.449(8) .
O1 C1 1.231(9) .
O2 C5 1.225(9) .
O3 C9 1.222(9) .
O4 O4 1.72(2) 6_575
O7 O7 1.67(2) 6_575
C2 N2 1.468(8) 6_565
C2 C13 1.508(14) .
C2 C3 1.572(13) .
C3 N1 1.464(8) 6_565
C3 C14 1.541(13) .
C6 N4 1.445(7) 6_565
C6 C7 1.526(13) .
C7 N3 1.437(8) 6_565
C10 N6 1.449(8) 6_565
C10 C11 1.533(13) .
C11 N5 1.451(8) 6_565
C12 N6 1.434(9) 2_756
Cl1 Cl1 0.81(5) 6_565

loop_
_geom_torsion_atom_site_label_1
_geom_torsion_atom_site_label_2
_geom_torsion_atom_site_label_3
_geom_torsion_atom_site_label_4
_geom_torsion
_geom_torsion_site_symmetry_1
_geom_torsion_site_symmetry_4
C12 N1 C1 O1 -0.2(11) . .
C3 N1 C1 O1 173.2(7) . .
C12 N1 C1 N2 -177.7(6) . .
C3 N1 C1 N2 -4.3(8) . .
C4 N2 C1 O1 -0.6(11) . .
C2 N2 C1 O1 -172.4(7) . .
C4 N2 C1 N1 176.9(6) . .
C2 N2 C1 N1 5.1(8) . .
C1 N2 C2 N2 -112.1(7) . 6_565
C4 N2 C2 N2 76.5(10) . 6_565
C1 N2 C2 C13 121.2(8) . .
C4 N2 C2 C13 -50.2(10) . .
C1 N2 C2 C3 -3.6(8) . .
C4 N2 C2 C3 -175.1(6) . .
C1 N1 C3 N1 112.4(7) . 6_565
C12 N1 C3 N1 -74.6(10) . 6_565
C1 N1 C3 C14 -122.0(8) . .
C12 N1 C3 C14 51.0(10) . .
C1 N1 C3 C2 1.9(8) . .
C12 N1 C3 C2 174.9(6) . .
N2 C2 C3 N1 1.0(7) . .
N2 C2 C3 N1 116.6(6) 6_565 .
C13 C2 C3 N1 -121.2(5) . .
N2 C2 C3 N1 -116.6(6) . 6_565
N2 C2 C3 N1 -1.0(7) 6_565 6_565
C13 C2 C3 N1 121.2(5) . 6_565
N2 C2 C3 C14 122.2(5) . .
N2 C2 C3 C14 -122.2(5) 6_565 .
C13 C2 C3 C14 0.000(2) . .
C1 N2 C4 N3 101.5(8) . .
C2 N2 C4 N3 -87.7(8) . .
C5 N3 C4 N2 -108.7(8) . .
C7 N3 C4 N2 86.8(8) . .
C6 N4 C5 O2 -172.5(8) . .
C8 N4 C5 O2 -6.4(12) . .
C6 N4 C5 N3 5.6(8) . .
C8 N4 C5 N3 171.8(6) . .
C7 N3 C5 O2 172.7(8) . .
C4 N3 C5 O2 6.5(12) . .
C7 N3 C5 N4 -5.5(8) . .
C4 N3 C5 N4 -171.7(6) . .
C5 N4 C6 N4 -114.9(7) . 6_565
C8 N4 C6 N4 79.0(9) . 6_565
C5 N4 C6 C7 -3.5(8) . .
C8 N4 C6 C7 -169.6(6) . .
C5 N3 C7 N3 115.4(8) . 6_565
C4 N3 C7 N3 -78.5(10) . 6_565
C5 N3 C7 C6 3.2(8) . .
C4 N3 C7 C6 169.3(6) . .
N4 C6 C7 N3 -0.1(7) 6_565 6_565
N4 C6 C7 N3 -119.5(6) . 6_565
N4 C6 C7 N3 119.5(6) 6_565 .
N4 C6 C7 N3 0.1(7) . .
C9 N5 C8 N4 -107.0(8) . .
C11 N5 C8 N4 87.3(8) . .
C5 N4 C8 N5 108.2(8) . .
C6 N4 C8 N5 -87.1(8) . .
C8 N5 C9 O3 7.5(12) . .
C11 N5 C9 O3 174.6(8) . .
C8 N5 C9 N6 -171.2(6) . .
C11 N5 C9 N6 -4.1(8) . .
C12 N6 C9 O3 -7.3(12) 2_756 .
C10 N6 C9 O3 -174.7(8) . .
C12 N6 C9 N5 171.4(6) 2_756 .
C10 N6 C9 N5 4.0(8) . .
C9 N6 C10 N6 -114.5(7) . 6_565
C12 N6 C10 N6 78.2(10) 2_756 6_565
C9 N6 C10 C11 -2.3(8) . .
C12 N6 C10 C11 -169.6(6) 2_756 .
C9 N5 C11 N5 114.3(7) . 6_565
C8 N5 C11 N5 -78.6(9) . 6_565
C9 N5 C11 C10 2.5(8) . .
C8 N5 C11 C10 169.6(6) . .
N6 C10 C11 N5 -119.5(6) . 6_565
N6 C10 C11 N5 0.1(7) 6_565 6_565
N6 C10 C11 N5 -0.1(7) . .
N6 C10 C11 N5 119.5(6) 6_565 .
C1 N1 C12 N6 -101.7(8) . 2_756
C3 N1 C12 N6 85.9(9) . 2_756

loop_
_platon_squeeze_void_nr
_platon_squeeze_void_average_x
_platon_squeeze_void_average_y
_platon_squeeze_void_average_z
_platon_squeeze_void_volume
_platon_squeeze_void_count_electrons
1 -0.004 -0.172 0.000 1100.6 394.6
2 0.000 0.182 0.500 120.3 17.1
3 0.500 0.682 0.500 120.3 17.1
